data_4127817
loop_
_publ_author_name
'Dai, Wen'
'Geib, Steven J.'
'Curran, Dennis P.'

_publ_section_title
;
 Ring-Opening Reactions of NHC-Boriranes with In Situ Generated HCl:
 Synthesis of a New Class of NHC-Boralactones.
;
_journal_issue 8
_journal_name_full 'Journal of the American Chemical Society'
_journal_page_first 3623
_journal_page_last 3629
_journal_paper_doi 10.1021/jacs.8b13010
_journal_volume 141
_journal_year 2019
_chemical_absolute_configuration ad
_chemical_formula_sum 'C14 H23 B N2 O4'
_chemical_formula_weight 294.15
_space_group_crystal_system orthorhombic
_space_group_IT_number 33
_space_group_name_Hall 'P 2c -2n'
_space_group_name_H-M_alt 'P n a 21'
_symmetry_space_group_name_Hall 'P 2c -2n'
_symmetry_space_group_name_H-M 'P n a 21'
_atom_sites_solution_hydrogens mixed
_audit_creation_method SHELXL-2014/6
_cell_angle_alpha 90
_cell_angle_beta 90
_cell_angle_gamma 90
_cell_formula_units_Z 4
_cell_length_a 18.2555(14)
_cell_length_b 10.0709(6)
_cell_length_c 9.1697(6)
_cell_measurement_reflns_used 1733
_cell_measurement_temperature 230(2)
_cell_measurement_theta_max 47.251
_cell_measurement_theta_min 4.845
_cell_volume 1685.8(2)
_computing_structure_refinement 'SHELXL-2014/6 (Sheldrick, 2014)'
_diffrn_ambient_temperature 230(2)
_diffrn_measured_fraction_theta_full 1.000
_diffrn_measured_fraction_theta_max 1.000
_diffrn_measurement_device_type 'Bruker Apex II CCD'
_diffrn_measurement_method 'omega and phi scans'
_diffrn_radiation_type CuK\a
_diffrn_radiation_wavelength 1.54178
_diffrn_reflns_av_R_equivalents 0.0778
_diffrn_reflns_av_unetI/netI 0.0930
_diffrn_reflns_Laue_measured_fraction_full 1.000
_diffrn_reflns_Laue_measured_fraction_max 1.000
_diffrn_reflns_limit_h_max 21
_diffrn_reflns_limit_h_min -20
_diffrn_reflns_limit_k_max 12
_diffrn_reflns_limit_k_min -12
_diffrn_reflns_limit_l_max 11
_diffrn_reflns_limit_l_min -11
_diffrn_reflns_number 18840
_diffrn_reflns_point_group_measured_fraction_full 0.967
_diffrn_reflns_point_group_measured_fraction_max 0.964
_diffrn_reflns_theta_full 67.679
_diffrn_reflns_theta_max 68.262
_diffrn_reflns_theta_min 4.845
_diffrn_source 'Bruker X8 Prospector Ultra IMuS'
_exptl_absorpt_coefficient_mu 0.683
_exptl_absorpt_correction_T_max 0.86
_exptl_absorpt_correction_T_min 0.71
_exptl_absorpt_correction_type multi-scan
_exptl_absorpt_process_details 'Bruker Sadabs'
_exptl_crystal_colour colorless
_exptl_crystal_density_diffrn 1.159
_exptl_crystal_description chunk
_exptl_crystal_F_000 632
_exptl_crystal_size_max 0.16
_exptl_crystal_size_mid 0.12
_exptl_crystal_size_min 0.08
_refine_diff_density_max 0.235
_refine_diff_density_min -0.176
_refine_diff_density_rms 0.056
_refine_ls_abs_structure_details
;
 Flack x determined using 779 quotients [(I+)-(I-)]/[(I+)+(I-)]
 (Parsons, Flack and Wagner, Acta Cryst. B69 (2013) 249-259).
;
_refine_ls_abs_structure_Flack 0.0(3)
_refine_ls_extinction_coef 0.0076(15)
_refine_ls_extinction_expression Fc^*^=kFc[1+0.001xFc^2^\l^3^/sin(2\q)]^-1/4^
_refine_ls_extinction_method SHELXL
_refine_ls_goodness_of_fit_ref 1.052
_refine_ls_hydrogen_treatment mixed
_refine_ls_matrix_type full
_refine_ls_number_parameters 200
_refine_ls_number_reflns 2977
_refine_ls_number_restraints 1
_refine_ls_restrained_S_all 1.052
_refine_ls_R_factor_all 0.0712
_refine_ls_R_factor_gt 0.0525
_refine_ls_shift/su_max 0.000
_refine_ls_shift/su_mean 0.000
_refine_ls_structure_factor_coef Fsqd
_refine_ls_weighting_details 'w=1/[\s^2^(Fo^2^)+(0.0680P)^2^] where P=(Fo^2^+2Fc^2^)/3'
_refine_ls_weighting_scheme calc
_refine_ls_wR_factor_gt 0.1305
_refine_ls_wR_factor_ref 0.1473
_reflns_Friedel_coverage 0.806
_reflns_Friedel_fraction_full 0.929
_reflns_Friedel_fraction_max 0.924
_reflns_number_gt 2258
_reflns_number_total 2977
_reflns_threshold_expression 'I > 2\s(I)'
_cod_data_source_file ja8b13010_si_005.cif
_cod_data_source_block wddb108_1_0ma_a
_cod_database_code 4127817
_shelx_space_group_comment
;
The symmetry employed for this shelxl refinement is uniquely defined
by the following loop, which should always be used as a source of
symmetry information in preference to the above space-group names.
They are only intended as comments.
;
_shelxl_version_number 2014/6

loop_
_space_group_symop_operation_xyz
'x, y, z'
'-x, -y, z+1/2'
'x+1/2, -y+1/2, z'
'-x+1/2, y+1/2, z+1/2'

loop_
_atom_site_label
_atom_site_type_symbol
_atom_site_fract_x
_atom_site_fract_y
_atom_site_fract_z
_atom_site_U_iso_or_equiv
_atom_site_adp_type
_atom_site_occupancy
_atom_site_site_symmetry_order
_atom_site_calc_flag
_atom_site_refinement_flags_posn
_atom_site_refinement_flags_adp
O1 O 0.43114(15) 0.6051(2) 0.4991(3) 0.0572(7) Uani 1 1 d . .
N1 N 0.36082(17) 0.3326(3) 0.4241(4) 0.0587(9) Uani 1 1 d . .
C1 C 0.41147(19) 0.3523(3) 0.5293(4) 0.0480(8) Uani 1 1 d . .
B1 B 0.4480(2) 0.4864(4) 0.5937(5) 0.0480(9) Uani 1 1 d . .
H1B H 0.513(2) 0.465(4) 0.599(6) 0.073(13) Uiso 1 1 d . .
O2 O 0.4063(2) 0.8197(3) 0.5232(5) 0.0842(11) Uani 1 1 d . .
N2 N 0.43041(17) 0.2301(3) 0.5767(4) 0.0534(8) Uani 1 1 d . .
C2 C 0.3491(3) 0.1976(4) 0.4056(6) 0.0732(13) Uani 1 1 d . .
H2A H 0.3169 0.1579 0.3385 0.088 Uiso 1 1 calc R U
O3 O 0.28699(17) 0.5708(3) 0.7247(4) 0.0783(10) Uani 1 1 d . .
C3 C 0.3922(2) 0.1343(3) 0.5012(7) 0.0698(12) Uani 1 1 d . .
H3A H 0.3958 0.0419 0.5142 0.084 Uiso 1 1 calc R U
O4 O 0.32566(19) 0.3796(3) 0.8209(5) 0.0783(10) Uani 1 1 d . .
C4 C 0.3195(3) 0.4354(4) 0.3424(7) 0.0777(15) Uani 1 1 d . .
H4A H 0.3382 0.5241 0.3704 0.093 Uiso 1 1 calc R U
C5 C 0.2404(4) 0.4285(7) 0.3770(10) 0.109(2) Uani 1 1 d . .
H5A H 0.2332 0.4452 0.4802 0.163 Uiso 1 1 calc R U
H5B H 0.2219 0.3410 0.3528 0.163 Uiso 1 1 calc R U
H5C H 0.2142 0.4949 0.3207 0.163 Uiso 1 1 calc R U
C6 C 0.3330(5) 0.4143(10) 0.1784(9) 0.140(3) Uani 1 1 d . .
H6A H 0.3089 0.4842 0.1236 0.209 Uiso 1 1 calc R U
H6B H 0.3134 0.3288 0.1492 0.209 Uiso 1 1 calc R U
H6C H 0.3852 0.4166 0.1590 0.209 Uiso 1 1 calc R U
C7 C 0.4829(2) 0.2009(3) 0.6943(5) 0.0581(10) Uani 1 1 d . .
H7A H 0.4937 0.2854 0.7451 0.070 Uiso 1 1 calc R U
C8 C 0.5539(3) 0.1484(8) 0.6340(8) 0.106(2) Uani 1 1 d . .
H8A H 0.5747 0.2129 0.5671 0.159 Uiso 1 1 calc R U
H8B H 0.5449 0.0658 0.5826 0.159 Uiso 1 1 calc R U
H8C H 0.5880 0.1327 0.7134 0.159 Uiso 1 1 calc R U
C9 C 0.4489(4) 0.1074(5) 0.8042(8) 0.0954(18) Uani 1 1 d . .
H9A H 0.4018 0.1420 0.8348 0.143 Uiso 1 1 calc R U
H9B H 0.4809 0.0997 0.8883 0.143 Uiso 1 1 calc R U
H9C H 0.4423 0.0207 0.7601 0.143 Uiso 1 1 calc R U
C10 C 0.4197(2) 0.7123(3) 0.5779(6) 0.0593(10) Uani 1 1 d . .
C11 C 0.4272(2) 0.6835(4) 0.7377(6) 0.0651(11) Uani 1 1 d . .
H11A H 0.3904 0.7327 0.7936 0.078 Uiso 1 1 calc R U
H11B H 0.4760 0.7089 0.7725 0.078 Uiso 1 1 calc R U
C12 C 0.4156(2) 0.5341(3) 0.7543(5) 0.0528(9) Uani 1 1 d . .
H12A H 0.4442 0.4968 0.8364 0.063 Uiso 1 1 calc R U
C13 C 0.3366(2) 0.5015(4) 0.7655(5) 0.0606(10) Uani 1 1 d . .
C14 C 0.2498(3) 0.3349(7) 0.8261(9) 0.104(2) Uani 1 1 d . .
H14A H 0.2474 0.2487 0.8730 0.157 Uiso 1 1 calc R U
H14B H 0.2307 0.3281 0.7277 0.157 Uiso 1 1 calc R U
H14C H 0.2208 0.3982 0.8810 0.157 Uiso 1 1 calc R U

loop_
_atom_site_aniso_label
_atom_site_aniso_U_11
_atom_site_aniso_U_22
_atom_site_aniso_U_33
_atom_site_aniso_U_23
_atom_site_aniso_U_13
_atom_site_aniso_U_12
O1 0.0745(17) 0.0372(12) 0.0599(16) 0.0026(12) -0.0016(14) -0.0062(10)
N1 0.0595(19) 0.0432(15) 0.073(2) -0.0019(16) -0.0159(17) -0.0029(13)
C1 0.0495(19) 0.0395(17) 0.055(2) -0.0024(16) -0.0030(16) -0.0011(13)
B1 0.050(2) 0.0383(19) 0.056(3) -0.0012(18) -0.0003(18) -0.0038(14)
O2 0.102(2) 0.0406(14) 0.110(3) 0.0082(17) -0.012(2) -0.0005(13)
N2 0.0548(18) 0.0365(14) 0.069(2) -0.0048(15) -0.0069(16) 0.0024(11)
C2 0.077(3) 0.046(2) 0.096(4) -0.012(2) -0.023(3) -0.0074(18)
O3 0.0611(19) 0.0733(17) 0.101(3) -0.0087(19) 0.0128(17) 0.0121(13)
C3 0.075(3) 0.0351(17) 0.100(3) -0.007(2) -0.023(3) -0.0010(15)
O4 0.072(2) 0.0688(17) 0.094(2) 0.0102(17) 0.0163(18) -0.0123(14)
C4 0.078(3) 0.056(2) 0.099(4) 0.012(2) -0.037(3) -0.008(2)
C5 0.088(4) 0.112(4) 0.126(6) 0.003(4) -0.017(4) 0.042(3)
C6 0.108(6) 0.212(9) 0.099(5) 0.066(6) -0.005(4) 0.019(5)
C7 0.061(2) 0.0446(17) 0.069(3) 0.0071(18) -0.0131(19) 0.0011(14)
C8 0.075(3) 0.147(6) 0.096(4) -0.017(4) -0.016(3) 0.042(3)
C9 0.094(4) 0.085(3) 0.107(4) 0.038(3) -0.022(3) -0.018(2)
C10 0.062(2) 0.0357(18) 0.080(3) -0.0037(19) -0.005(2) -0.0055(14)
C11 0.072(3) 0.051(2) 0.073(3) -0.018(2) -0.003(2) -0.0032(16)
C12 0.056(2) 0.0472(19) 0.055(2) -0.0032(17) -0.0044(17) -0.0025(13)
C13 0.064(3) 0.058(2) 0.059(2) -0.0135(19) 0.012(2) -0.0003(18)
C14 0.081(4) 0.104(4) 0.128(6) 0.007(4) 0.017(4) -0.031(3)

loop_
_atom_type_symbol
_atom_type_description
_atom_type_scat_dispersion_real
_atom_type_scat_dispersion_imag
_atom_type_scat_source
C C 0.0181 0.0091 'International Tables Vol C Tables 4.2.6.8 and 6.1.1.4'
H H 0.0000 0.0000 'International Tables Vol C Tables 4.2.6.8 and 6.1.1.4'
B B 0.0090 0.0039 'International Tables Vol C Tables 4.2.6.8 and 6.1.1.4'
N N 0.0311 0.0180 'International Tables Vol C Tables 4.2.6.8 and 6.1.1.4'
O O 0.0492 0.0322 'International Tables Vol C Tables 4.2.6.8 and 6.1.1.4'

loop_
_geom_angle_atom_site_label_1
_geom_angle_atom_site_label_2
_geom_angle_atom_site_label_3
_geom_angle
C10 O1 B1 111.5(3)
C1 N1 C2 109.7(3)
C1 N1 C4 127.3(3)
C2 N1 C4 122.9(4)
N1 C1 N2 105.7(3)
N1 C1 B1 131.7(3)
N2 C1 B1 122.5(3)
O1 B1 C1 111.6(3)
O1 B1 C12 102.0(3)
C1 B1 C12 114.8(3)
O1 B1 H1B 111(2)
C1 B1 H1B 106(2)
C12 B1 H1B 112(2)
C1 N2 C3 110.3(3)
C1 N2 C7 125.8(3)
C3 N2 C7 123.9(3)
C3 C2 N1 107.2(4)
C3 C2 H2A 126.4
N1 C2 H2A 126.4
C2 C3 N2 107.0(3)
C2 C3 H3A 126.5
N2 C3 H3A 126.5
C13 O4 C14 115.9(4)
C5 C4 N1 110.8(5)
C5 C4 C6 111.1(5)
N1 C4 C6 108.4(5)
C5 C4 H4A 108.8
N1 C4 H4A 108.8
C6 C4 H4A 108.8
C4 C5 H5A 109.5
C4 C5 H5B 109.5
H5A C5 H5B 109.5
C4 C5 H5C 109.5
H5A C5 H5C 109.5
H5B C5 H5C 109.5
C4 C6 H6A 109.5
C4 C6 H6B 109.5
H6A C6 H6B 109.5
C4 C6 H6C 109.5
H6A C6 H6C 109.5
H6B C6 H6C 109.5
N2 C7 C8 111.2(4)
N2 C7 C9 110.2(4)
C8 C7 C9 112.3(5)
N2 C7 H7A 107.6
C8 C7 H7A 107.6
C9 C7 H7A 107.6
C7 C8 H8A 109.5
C7 C8 H8B 109.5
H8A C8 H8B 109.5
C7 C8 H8C 109.5
H8A C8 H8C 109.5
H8B C8 H8C 109.5
C7 C9 H9A 109.5
C7 C9 H9B 109.5
H9A C9 H9B 109.5
C7 C9 H9C 109.5
H9A C9 H9C 109.5
H9B C9 H9C 109.5
O2 C10 O1 122.3(5)
O2 C10 C11 126.3(4)
O1 C10 C11 111.3(3)
C10 C11 C12 106.0(3)
C10 C11 H11A 110.5
C12 C11 H11A 110.5
C10 C11 H11B 110.5
C12 C11 H11B 110.5
H11A C11 H11B 108.7
C13 C12 C11 111.1(3)
C13 C12 B1 110.1(3)
C11 C12 B1 98.5(3)
C13 C12 H12A 112.1
C11 C12 H12A 112.1
B1 C12 H12A 112.1
O3 C13 O4 122.3(4)
O3 C13 C12 125.6(4)
O4 C13 C12 111.9(4)
O4 C14 H14A 109.5
O4 C14 H14B 109.5
H14A C14 H14B 109.5
O4 C14 H14C 109.5
H14A C14 H14C 109.5
H14B C14 H14C 109.5

loop_
_geom_bond_atom_site_label_1
_geom_bond_atom_site_label_2
_geom_bond_distance
O1 C10 1.315(5)
O1 B1 1.509(5)
N1 C1 1.350(5)
N1 C2 1.386(5)
N1 C4 1.485(6)
C1 N2 1.351(4)
C1 B1 1.618(5)
B1 C12 1.658(6)
B1 H1B 1.21(5)
O2 C10 1.218(5)
N2 C3 1.377(5)
N2 C7 1.472(5)
C2 C3 1.340(7)
C2 H2A 0.9400
O3 C13 1.203(5)
C3 H3A 0.9400
O4 C13 1.344(5)
O4 C14 1.457(7)
C4 C5 1.480(9)
C4 C6 1.539(11)
C4 H4A 0.9900
C5 H5A 0.9700
C5 H5B 0.9700
C5 H5C 0.9700
C6 H6A 0.9700
C6 H6B 0.9700
C6 H6C 0.9700
C7 C8 1.505(7)
C7 C9 1.512(7)
C7 H7A 0.9900
C8 H8A 0.9700
C8 H8B 0.9700
C8 H8C 0.9700
C9 H9A 0.9700
C9 H9B 0.9700
C9 H9C 0.9700
C10 C11 1.500(8)
C11 C12 1.527(5)
C11 H11A 0.9800
C11 H11B 0.9800
C12 C13 1.482(6)
C12 H12A 0.9900
C14 H14A 0.9700
C14 H14B 0.9700
C14 H14C 0.9700
